data_7252084
loop_
_publ_author_name
'Feng, Xue-Jian'
'Hao, Jing-Xuan'
'Wang, Meng-Qi'
'Pan, Xin-Xin'
'Zhang, Meng-Yuan'
'Hao, Hao-Yu'
'Guo, Dian-Hao'
'Zhang, Qi'
'Wu, Yue'

_publ_section_title
;
 Doping concentration-dependent structural evolution and blue shift in
 indium-based organic--inorganic halide hybrids
;
_journal_name_full CrystEngComm
_journal_paper_doi 10.1039/D6CE00328A
_journal_year 2026
_chemical_formula_sum 'C H Cl In N O Sb'
_chemical_formula_weight 315.05
_space_group_IT_number 14
_space_group_name_Hall '-P 2ybc'
_space_group_name_H-M_alt 'P 1 21/c 1'
_symmetry_space_group_name_H-M 'P 1 21/c 1'
_atom_sites_solution_hydrogens geom
_atom_sites_solution_primary direct
_atom_sites_solution_secondary difmap
_audit_creation_method SHELXL-97
_audit_update_record
;
2026-04-22 deposited with the CCDC.	2026-05-28 downloaded from the CCDC.
;
_cell_angle_alpha 90.00
_cell_angle_beta 92.07(3)
_cell_angle_gamma 90.00
_cell_formula_units_Z 34
_cell_length_a 17.453(4)
_cell_length_b 23.232(5)
_cell_length_c 12.351(3)
_cell_measurement_temperature 293(2)
_cell_volume 5005(2)
_computing_structure_refinement 'SHELXL-97 (Sheldrick, 2008)'
_computing_structure_solution 'SHELXS-97 (Sheldrick, 2008)'
_diffrn_ambient_temperature 293(2)
_diffrn_measured_fraction_theta_full 0.932
_diffrn_measured_fraction_theta_max 0.932
_diffrn_radiation_monochromator graphite
_diffrn_radiation_source 'fine-focus sealed tube'
_diffrn_radiation_type MoK\a
_diffrn_radiation_wavelength 0.71073
_diffrn_reflns_av_R_equivalents 0.0686
_diffrn_reflns_av_sigmaI/netI 0.1114
_diffrn_reflns_limit_h_max 23
_diffrn_reflns_limit_h_min -23
_diffrn_reflns_limit_k_max 27
_diffrn_reflns_limit_k_min -31
_diffrn_reflns_limit_l_max 14
_diffrn_reflns_limit_l_min -16
_diffrn_reflns_number 31274
_diffrn_reflns_theta_full 29.40
_diffrn_reflns_theta_max 29.40
_diffrn_reflns_theta_min 2.11
_exptl_absorpt_coefficient_mu 8.827
_exptl_crystal_colour colorless
_exptl_crystal_density_diffrn 3.554
_exptl_crystal_density_method 'not measured'
_exptl_crystal_description block
_exptl_crystal_F_000 4726
_refine_diff_density_max 2.843
_refine_diff_density_min -1.976
_refine_diff_density_rms 0.227
_refine_ls_extinction_method none
_refine_ls_goodness_of_fit_ref 1.050
_refine_ls_hydrogen_treatment mixed
_refine_ls_matrix_type full
_refine_ls_number_parameters 540
_refine_ls_number_reflns 12856
_refine_ls_number_restraints 6
_refine_ls_restrained_S_all 14.621
_refine_ls_R_factor_all 0.1650
_refine_ls_R_factor_gt 0.0758
_refine_ls_shift/su_max 0.102
_refine_ls_shift/su_mean 0.002
_refine_ls_structure_factor_coef Fsqd
_refine_ls_weighting_details 'calc w=1/[\s^2^(Fo^2^)+(0.1333P)^2^+25.2808P] where P=(Fo^2^+2Fc^2^)/3'
_refine_ls_weighting_scheme calc
_refine_ls_wR_factor_gt 0.2169
_refine_ls_wR_factor_ref 0.2936
_reflns_number_gt 6312
_reflns_number_total 12856
_reflns_threshold_expression >2sigma(I)
_cod_data_source_file d6ce00328a2.cif
_cod_data_source_block y_CCDC1
_cod_original_cell_volume 5004.6(17)
_cod_original_sg_symbol_H-M P2(1)/c
_cod_database_code 7252084

loop_
_symmetry_equiv_pos_as_xyz
'x, y, z'
'-x, y+1/2, -z+1/2'
'-x, -y, -z'
'x, -y-1/2, z-1/2'

loop_
_atom_site_label
_atom_site_type_symbol
_atom_site_fract_x
_atom_site_fract_y
_atom_site_fract_z
_atom_site_U_iso_or_equiv
_atom_site_adp_type
_atom_site_occupancy
_atom_site_symmetry_multiplicity
_atom_site_calc_flag
_atom_site_refinement_flags
_atom_site_disorder_assembly
_atom_site_disorder_group
In1 In 0.0071(6) 0.6308(4) 0.6541(8) 0.037(3) Uani 1 1 d D . .
Sb1 Sb 0.5118(6) 0.9333(5) 0.1132(8) 0.046(3) Uani 1 1 d . . .
Cl2 Cl 0.1509(19) 0.6260(16) 0.659(3) 0.044(8) Uani 1 1 d . . .
Cl5 Cl -0.1383(19) 0.6316(15) 0.633(3) 0.040(8) Uani 1 1 d . . .
Cl10 Cl 0.367(2) 0.932(2) 0.129(4) 0.066(12) Uani 1 1 d D . .
Cl8 Cl 0.665(2) 0.9279(19) 0.110(4) 0.063(11) Uani 1 1 d D . .
Cl3 Cl 0.009(2) 0.6186(17) 0.454(3) 0.047(9) Uani 1 1 d . . .
Cl4 Cl -0.003(2) 0.5254(16) 0.685(4) 0.056(10) Uani 1 1 d . . .
Cl1 Cl 0.009(2) 0.7362(15) 0.632(3) 0.053(10) Uani 1 1 d . . .
Cl6 Cl 0.004(2) 0.6467(19) 0.853(3) 0.056(10) Uani 1 1 d . . .
Cl11 Cl 0.511(3) 0.831(2) 0.107(4) 0.072(13) Uani 1 1 d . . .
Cl7 Cl 0.526(3) 0.932(3) 0.305(4) 0.092(18) Uani 1 1 d . . .
N9 N 0.185(8) 0.790(6) 0.965(11) 0.06(4) Uani 1 1 d . . .
H9A H 0.1851 0.7815 1.0365 0.069 Uiso 1 1 calc R . .
H9C H 0.1738 0.8271 0.9562 0.069 Uiso 1 1 calc R . .
N2 N 0.846(8) 0.700(6) 0.412(11) 0.06(3) Uani 1 1 d . . .
H2A H 0.8630 0.6770 0.4610 0.066 Uiso 1 1 calc R . .
N3 N 0.297(9) 0.574(6) 0.346(14) 0.07(4) Uani 1 1 d . . .
H3A H 0.3458 0.5707 0.3553 0.081 Uiso 1 1 calc R . .
C33 C 0.242(9) 0.737(7) 0.845(12) 0.05(4) Uani 1 1 d . . .
C3 C 0.771(9) 0.717(7) 0.395(12) 0.05(4) Uani 1 1 d . . .
N10 N 0.166(7) 0.727(6) 0.841(12) 0.06(4) Uani 1 1 d . . .
H10A H 0.1425 0.7029 0.7977 0.071 Uiso 1 1 calc R . .
N1 N 0.845(8) 0.759(6) 0.282(12) 0.06(4) Uani 1 1 d . . .
H1A H 0.8481 0.7494 0.2117 0.073 Uiso 1 1 calc R . .
H1C H 0.8611 0.7959 0.2896 0.073 Uiso 1 1 calc R . .
C32 C 0.255(9) 0.778(6) 0.925(12) 0.04(3) Uani 1 1 d . . .
N4 N 0.179(9) 0.567(7) 0.375(12) 0.07(4) Uani 1 1 d . . .
H4A H 0.1550 0.5880 0.4249 0.086 Uiso 1 1 calc R . .
H4C H 0.1521 0.5344 0.3638 0.086 Uiso 1 1 calc R . .
C18 C 0.259(10) 0.602(7) 0.260(14) 0.05(4) Uani 1 1 d . . .
N8 N 0.227(11) 0.067(6) 0.182(12) 0.07(5) Uani 1 1 d . . .
H8A H 0.2027 0.0494 0.1295 0.086 Uiso 1 1 calc R . .
C2 C 0.771(9) 0.756(7) 0.311(13) 0.05(4) Uani 1 1 d . . .
C11 C 0.205(10) 0.504(7) 0.016(13) 0.05(4) Uani 1 1 d . . .
C34 C 0.134(11) 0.758(9) 0.912(16) 0.07(5) Uani 1 1 d . . .
H34A H 0.0816 0.7576 0.9251 0.080 Uiso 1 1 calc R . .
C20 C 0.181(10) 0.597(7) 0.281(13) 0.05(4) Uani 1 1 d . . .
N7 N 0.319(11) 0.101(9) 0.276(16) 0.10(6) Uani 1 1 d . . .
H7A H 0.3439 0.1339 0.2586 0.116 Uiso 1 1 calc R . .
H7C H 0.3508 0.0800 0.3188 0.116 Uiso 1 1 calc R . .
C21 C 0.247(12) 0.555(8) 0.411(16) 0.07(5) Uani 1 1 d . . .
H21A H 0.2580 0.5345 0.4742 0.085 Uiso 1 1 calc R . .
C22 C 0.193(10) 0.093(7) 0.270(13) 0.05(4) Uani 1 1 d . . .
C10 C 0.199(11) 0.533(8) -0.080(15) 0.07(5) Uani 1 1 d . . .
H10B H 0.1520 0.5439 -0.1121 0.079 Uiso 1 1 calc R . .
C23 C 0.119(11) 0.098(8) 0.296(15) 0.06(5) Uani 1 1 d . . .
H23A H 0.0795 0.0835 0.2527 0.075 Uiso 1 1 calc R . .
C19 C 0.127(11) 0.621(10) 0.214(16) 0.08(6) Uani 1 1 d . . .
H19A H 0.0751 0.6192 0.2308 0.092 Uiso 1 1 calc R . .
N6 N 0.154(13) 0.483(9) 0.087(19) 0.11(8) Uani 1 1 d . . .
H6A H 0.1254 0.5131 0.1101 0.136 Uiso 1 1 calc R . .
H6C H 0.1215 0.4591 0.0509 0.136 Uiso 1 1 calc R . .
C17 C 0.283(13) 0.629(8) 0.170(19) 0.08(6) Uani 1 1 d . . .
H17A H 0.3346 0.6331 0.1558 0.093 Uiso 1 1 calc R . .
C12 C 0.273(13) 0.491(8) 0.064(15) 0.07(5) Uani 1 1 d . . .
C27 C 0.253(11) 0.115(8) 0.331(15) 0.06(5) Uani 1 1 d . . .
C7 C 0.706(11) 0.782(9) 0.274(16) 0.07(5) Uani 1 1 d . . .
H7B H 0.7064 0.8091 0.2187 0.088 Uiso 1 1 calc R . .
C26 C 0.242(13) 0.144(9) 0.425(17) 0.08(6) Uani 1 1 d . . .
H26A H 0.2816 0.1601 0.4667 0.096 Uiso 1 1 calc R . .
C28 C 0.304(11) 0.715(8) 0.787(15) 0.07(5) Uani 1 1 d . . .
H28A H 0.2960 0.6861 0.7354 0.082 Uiso 1 1 calc R . .
C4 C 0.704(13) 0.702(10) 0.445(16) 0.08(6) Uani 1 1 d . . .
H4B H 0.7029 0.6752 0.5005 0.095 Uiso 1 1 calc R . .
C16 C 0.228(17) 0.651(9) 0.102(18) 0.09(7) Uani 1 1 d . . .
H16A H 0.2415 0.6695 0.0394 0.111 Uiso 1 1 calc R . .
N5 N 0.256(18) 0.463(8) 0.158(16) 0.13(11) Uani 1 1 d D . .
H5A H 0.2897 0.4510 0.2051 0.157 Uiso 1 1 calc R . .
C31 C 0.327(11) 0.799(9) 0.951(16) 0.07(5) Uani 1 1 d . . .
H31A H 0.3353 0.8259 1.0058 0.086 Uiso 1 1 calc R . .
C1 C 0.887(11) 0.725(8) 0.343(16) 0.06(5) Uani 1 1 d . . .
H1B H 0.9392 0.7197 0.3362 0.078 Uiso 1 1 calc R . .
C24 C 0.106(12) 0.127(8) 0.391(16) 0.07(5) Uani 1 1 d . . .
H24A H 0.0558 0.1314 0.4128 0.083 Uiso 1 1 calc R . .
C29 C 0.374(12) 0.736(10) 0.811(19) 0.08(6) Uani 1 1 d . . .
H29A H 0.4154 0.7235 0.7726 0.101 Uiso 1 1 calc R . .
C25 C 0.164(14) 0.149(9) 0.454(18) 0.08(6) Uani 1 1 d . . .
H25A H 0.1532 0.1679 0.5181 0.097 Uiso 1 1 calc R . .
C35 C 0.300(13) 0.073(10) 0.189(19) 0.08(6) Uani 1 1 d . . .
H35A H 0.3338 0.0591 0.1397 0.101 Uiso 1 1 calc R . .
C15 C 0.148(15) 0.645(10) 0.126(18) 0.09(8) Uani 1 1 d . . .
H15A H 0.1112 0.6587 0.0770 0.111 Uiso 1 1 calc R . .
C6 C 0.640(13) 0.768(12) 0.32(2) 0.10(8) Uani 1 1 d . . .
H6B H 0.5947 0.7857 0.2986 0.120 Uiso 1 1 calc R . .
C30 C 0.386(12) 0.777(11) 0.89(2) 0.09(7) Uani 1 1 d . . .
H30A H 0.4353 0.7901 0.9050 0.110 Uiso 1 1 calc R . .
C5 C 0.640(13) 0.729(13) 0.41(2) 0.10(8) Uani 1 1 d . . .
H5B H 0.5938 0.7205 0.4364 0.123 Uiso 1 1 calc R . .
C9 C 0.264(15) 0.546(9) -0.124(18) 0.08(6) Uani 1 1 d . . .
H9B H 0.2617 0.5646 -0.1903 0.101 Uiso 1 1 calc R . .
C13 C 0.342(13) 0.507(11) 0.01(2) 0.10(8) Uani 1 1 d . . .
H13A H 0.3901 0.4981 0.0403 0.115 Uiso 1 1 calc R . .
C8 C 0.333(16) 0.534(12) -0.08(2) 0.10(8) Uani 1 1 d . . .
H8B H 0.3758 0.5446 -0.1171 0.121 Uiso 1 1 calc R . .
C14 C 0.18(2) 0.457(15) 0.17(3) 0.14(18) Uani 1 1 d D . .
H14A H 0.1586 0.4383 0.2237 0.174 Uiso 1 1 calc R . .
Cl9 Cl 0.477(3) 0.934(2) 0.865(4) 0.072(13) Uani 1 1 d . . .
O1 O 0.129(7) 0.013(6) 0.033(10) 0.07(3) Uani 1 1 d D . .
H1 H 0.1(2) -0.02(10) 0.1(6) 1(4) Uiso 1 1 d D . .
H2 H 0.09(16) 0.04(16) 0.0(5) 0(3) Uiso 1 1 d D . .

loop_
_atom_site_aniso_label
_atom_site_aniso_U_11
_atom_site_aniso_U_22
_atom_site_aniso_U_33
_atom_site_aniso_U_23
_atom_site_aniso_U_13
_atom_site_aniso_U_12
In1 0.040(5) 0.034(5) 0.036(5) 0.000(4) 0.000(4) -0.003(4)
Sb1 0.044(6) 0.052(6) 0.042(6) -0.007(4) -0.002(4) 0.000(5)
Cl2 0.035(18) 0.05(2) 0.04(2) -0.001(15) -0.003(14) 0.005(15)
Cl5 0.034(17) 0.044(19) 0.043(19) 0.001(15) 0.003(13) -0.005(14)
Cl10 0.04(2) 0.09(3) 0.06(3) -0.02(2) 0.005(18) 0.00(2)
Cl8 0.05(2) 0.06(3) 0.08(3) -0.02(2) 0.00(2) -0.002(19)
Cl3 0.05(2) 0.06(2) 0.035(18) -0.004(16) 0.002(14) 0.001(17)
Cl4 0.07(3) 0.033(18) 0.07(3) 0.003(17) 0.00(2) -0.002(18)
Cl1 0.06(2) 0.032(18) 0.07(3) 0.000(17) 0.016(19) -0.003(16)
Cl6 0.06(2) 0.07(3) 0.04(2) -0.001(18) 0.002(17) -0.01(2)
Cl11 0.07(3) 0.05(2) 0.09(4) 0.00(2) -0.01(3) 0.00(2)
Cl7 0.09(4) 0.15(6) 0.04(2) -0.01(3) -0.01(2) 0.00(3)
N9 0.07(9) 0.06(8) 0.05(8) 0.00(7) 0.01(7) 0.01(7)
N2 0.06(9) 0.05(8) 0.05(8) 0.01(6) -0.01(7) 0.00(7)
N3 0.06(9) 0.06(10) 0.08(11) 0.00(8) -0.01(8) 0.01(8)
C33 0.05(9) 0.05(9) 0.04(8) 0.00(7) 0.00(7) 0.00(7)
C3 0.06(10) 0.05(9) 0.04(8) 0.00(7) 0.00(7) -0.01(7)
N10 0.04(8) 0.07(10) 0.06(9) -0.01(8) 0.00(7) -0.01(7)
N1 0.07(10) 0.06(9) 0.05(9) 0.01(7) 0.00(7) -0.02(7)
C32 0.05(9) 0.04(8) 0.04(8) 0.00(6) 0.00(7) 0.00(7)
N4 0.07(10) 0.10(13) 0.05(9) 0.00(8) 0.01(7) -0.01(9)
C18 0.06(10) 0.04(9) 0.06(10) 0.00(7) 0.00(8) 0.01(7)
N8 0.11(15) 0.06(9) 0.05(9) -0.02(7) 0.00(9) 0.00(9)
C2 0.05(10) 0.05(9) 0.05(9) 0.01(7) -0.01(7) 0.00(7)
C11 0.06(11) 0.06(10) 0.04(9) 0.00(7) 0.01(7) -0.01(8)
C34 0.05(11) 0.08(13) 0.07(13) 0.01(10) 0.01(9) 0.00(10)
C20 0.06(11) 0.06(10) 0.04(9) 0.00(7) 0.00(7) 0.00(8)
N7 0.10(15) 0.11(16) 0.08(14) -0.03(12) 0.01(11) -0.01(12)
C21 0.08(14) 0.07(13) 0.06(12) 0.02(10) -0.01(11) 0.00(10)
C22 0.07(11) 0.05(10) 0.04(8) -0.01(7) 0.00(8) 0.00(8)
C10 0.07(12) 0.07(12) 0.06(11) 0.01(9) 0.00(9) 0.00(10)
C23 0.06(12) 0.06(11) 0.06(11) -0.01(9) -0.01(9) 0.00(9)
C19 0.05(11) 0.12(18) 0.06(12) 0.01(11) 0.00(8) 0.03(11)
N6 0.14(19) 0.08(13) 0.13(19) -0.03(13) 0.07(16) -0.04(13)
C17 0.09(15) 0.06(12) 0.09(16) 0.01(11) 0.02(12) 0.00(11)
C12 0.09(15) 0.06(11) 0.06(11) 0.01(9) -0.02(10) 0.01(10)
C27 0.07(12) 0.07(12) 0.06(11) -0.01(9) 0.00(9) 0.00(9)
C7 0.07(13) 0.08(14) 0.07(12) 0.02(10) -0.01(10) 0.02(11)
C26 0.09(15) 0.09(15) 0.07(13) -0.03(11) 0.00(11) -0.01(12)
C28 0.07(13) 0.07(13) 0.06(11) -0.03(9) 0.01(9) 0.01(10)
C4 0.09(15) 0.09(15) 0.06(12) 0.01(11) 0.01(11) -0.02(12)
C16 0.1(2) 0.06(13) 0.07(15) 0.02(11) 0.02(15) 0.00(14)
N5 0.3(4) 0.05(11) 0.05(11) 0.01(9) -0.04(17) 0.00(18)
C31 0.07(12) 0.07(13) 0.08(13) -0.02(10) -0.01(10) -0.02(10)
C1 0.05(11) 0.07(12) 0.07(13) 0.00(10) 0.00(9) -0.01(9)
C24 0.08(14) 0.06(11) 0.07(13) 0.00(9) 0.01(10) 0.00(10)
C29 0.06(13) 0.10(16) 0.10(17) -0.02(13) 0.02(11) -0.01(12)
C25 0.11(18) 0.06(12) 0.07(13) -0.01(10) 0.00(12) 0.02(12)
C35 0.07(15) 0.10(17) 0.08(16) -0.02(13) 0.02(12) 0.00(13)
C15 0.1(2) 0.10(17) 0.06(14) 0.00(12) -0.02(13) 0.05(15)
C6 0.07(15) 0.1(2) 0.10(19) 0.01(16) -0.01(13) 0.03(14)
C30 0.06(13) 0.11(19) 0.11(19) 0.01(15) -0.01(12) -0.03(12)
C5 0.06(14) 0.2(2) 0.09(18) 0.03(17) 0.02(12) -0.02(15)
C9 0.11(19) 0.08(14) 0.07(14) 0.02(11) 0.02(13) 0.00(13)
C13 0.06(14) 0.09(17) 0.1(2) -0.02(16) -0.02(14) 0.01(12)
C8 0.09(18) 0.1(2) 0.1(2) 0.02(17) 0.02(16) -0.01(15)
C14 0.3(5) 0.1(2) 0.07(18) 0.02(15) 0.1(3) -0.1(3)
Cl9 0.06(3) 0.08(3) 0.07(3) -0.02(2) 0.01(2) 0.00(2)
O1 0.07(8) 0.07(8) 0.07(8) 0.00(6) 0.00(6) 0.01(7)

loop_
_atom_type_symbol
_atom_type_description
_atom_type_scat_dispersion_real
_atom_type_scat_dispersion_imag
_atom_type_scat_source
C C 0.0033 0.0016 'International Tables Vol C Tables 4.2.6.8 and 6.1.1.4'
H H 0.0000 0.0000 'International Tables Vol C Tables 4.2.6.8 and 6.1.1.4'
N N 0.0061 0.0033 'International Tables Vol C Tables 4.2.6.8 and 6.1.1.4'
O O 0.0106 0.0060 'International Tables Vol C Tables 4.2.6.8 and 6.1.1.4'
Cl Cl 0.1484 0.1585 'International Tables Vol C Tables 4.2.6.8 and 6.1.1.4'
In In -0.7276 1.3100 'International Tables Vol C Tables 4.2.6.8 and 6.1.1.4'
Sb Sb -0.5866 1.5461 'International Tables Vol C Tables 4.2.6.8 and 6.1.1.4'

loop_
_geom_angle_atom_site_label_1
_geom_angle_atom_site_label_2
_geom_angle_atom_site_label_3
_geom_angle
_geom_angle_site_symmetry_1
_geom_angle_site_symmetry_3
_geom_angle_publ_flag
Cl1 In1 Cl6 87.9(15) . . ?
Cl1 In1 Cl4 175.9(14) . . ?
Cl6 In1 Cl4 89.6(15) . . ?
Cl1 In1 Cl3 90.0(14) . . ?
Cl6 In1 Cl3 177.9(14) . . ?
Cl4 In1 Cl3 92.4(14) . . ?
Cl1 In1 Cl2 91.8(13) . . ?
Cl6 In1 Cl2 92.2(13) . . ?
Cl4 In1 Cl2 91.6(13) . . ?
Cl3 In1 Cl2 88.5(12) . . ?
Cl1 In1 Cl5 89.8(13) . . ?
Cl6 In1 Cl5 92.4(13) . . ?
Cl4 In1 Cl5 86.9(13) . . ?
Cl3 In1 Cl5 86.9(12) . . ?
Cl2 In1 Cl5 175.1(12) . . ?
Cl7 Sb1 Cl11 91(2) . . ?
Cl7 Sb1 Cl10 89.6(18) . . ?
Cl11 Sb1 Cl10 89.2(17) . . ?
Cl7 Sb1 Cl8 86.8(18) . . ?
Cl11 Sb1 Cl8 87.6(15) . . ?
Cl10 Sb1 Cl8 175.1(16) . . ?
C34 N9 C32 108(10) . . ?
C1 N2 C3 109(10) . . ?
C21 N3 C18 108(10) . . ?
N10 C33 C32 106(10) . . ?
N10 C33 C28 133(10) . . ?
C32 C33 C28 121(10) . . ?
C2 C3 C4 121(10) . . ?
C2 C3 N2 106(10) . . ?
C4 C3 N2 133(10) . . ?
C34 N10 C33 109(10) . . ?
C1 N1 C2 109(10) . . ?
N9 C32 C31 132(10) . . ?
N9 C32 C33 107(10) . . ?
C31 C32 C33 122(10) . . ?
C21 N4 C20 111(10) . . ?
C17 C18 N3 134(10) . . ?
C17 C18 C20 121(10) . . ?
N3 C18 C20 106(10) . . ?
C35 N8 C22 110(10) . . ?
N1 C2 C7 132(10) . . ?
N1 C2 C3 106(10) . . ?
C7 C2 C3 122(10) . . ?
C12 C11 N6 103(10) . . ?
C12 C11 C10 122(10) . . ?
N6 C11 C10 134(10) . . ?
N10 C34 N9 111(10) . . ?
N4 C20 C19 133(10) . . ?
N4 C20 C18 105(10) . . ?
C19 C20 C18 122(10) . . ?
C35 N7 C27 109(10) . . ?
N4 C21 N3 111(10) . . ?
C23 C22 C27 124(10) . . ?
C23 C22 N8 132(10) . . ?
C27 C22 N8 104(10) . . ?
C9 C10 C11 115(10) . . ?
C22 C23 C24 117(10) . . ?
C15 C19 C20 118(10) . . ?
C14 N6 C11 115(10) . . ?
C16 C17 C18 117(10) . . ?
C11 C12 N5 105(10) . . ?
C11 C12 C13 119(10) . . ?
N5 C12 C13 136(10) . . ?
C26 C27 C22 121(10) . . ?
C26 C27 N7 133(10) . . ?
C22 C27 N7 106(10) . . ?
C6 C7 C2 117(10) . . ?
C27 C26 C25 116(10) . . ?
C29 C28 C33 117(10) . . ?
C5 C4 C3 115(10) . . ?
C17 C16 C15 121(10) . . ?
C14 N5 C12 113(10) . . ?
C32 C31 C30 116(10) . . ?
N2 C1 N1 110(10) . . ?
C25 C24 C23 121(10) . . ?
C28 C29 C30 122(10) . . ?
C24 C25 C26 122(10) . . ?
N8 C35 N7 111(10) . . ?
C19 C15 C16 122(10) . . ?
C7 C6 C5 121(10) . . ?
C29 C30 C31 123(10) . . ?
C4 C5 C6 124(10) . . ?
C10 C9 C8 125(10) . . ?
C8 C13 C12 116(10) . . ?
C13 C8 C9 122(10) . . ?
N5 C14 N6 104(10) . . ?

loop_
_geom_bond_atom_site_label_1
_geom_bond_atom_site_label_2
_geom_bond_distance
_geom_bond_site_symmetry_2
_geom_bond_publ_flag
In1 Cl1 2.46(4) . ?
In1 Cl6 2.48(4) . ?
In1 Cl4 2.49(4) . ?
In1 Cl3 2.49(4) . ?
In1 Cl2 2.51(3) . ?
In1 Cl5 2.54(3) . ?
Sb1 Cl7 2.38(5) . ?
Sb1 Cl11 2.38(5) . ?
Sb1 Cl10 2.53(4) . ?
Sb1 Cl8 2.69(4) . ?
N9 C34 1.3(2) . ?
N9 C32 1.36(19) . ?
N2 C1 1.3(2) . ?
N2 C3 1.4(2) . ?
N3 C21 1.3(2) . ?
N3 C18 1.4(2) . ?
C33 N10 1.36(19) . ?
C33 C32 1.4(2) . ?
C33 C28 1.4(2) . ?
C3 C2 1.4(2) . ?
C3 C4 1.4(2) . ?
N10 C34 1.3(2) . ?
N1 C1 1.3(2) . ?
N1 C2 1.3(2) . ?
C32 C31 1.4(2) . ?
N4 C21 1.3(2) . ?
N4 C20 1.4(2) . ?
C18 C17 1.4(3) . ?
C18 C20 1.4(2) . ?
N8 C35 1.3(3) . ?
N8 C22 1.4(2) . ?
C2 C7 1.4(2) . ?
C11 C12 1.3(2) . ?
C11 N6 1.4(2) . ?
C11 C10 1.4(2) . ?
C20 C19 1.4(2) . ?
N7 C35 1.3(3) . ?
N7 C27 1.4(2) . ?
C22 C23 1.3(2) . ?
C22 C27 1.4(2) . ?
C10 C9 1.3(3) . ?
C23 C24 1.4(3) . ?
C19 C15 1.3(3) . ?
N6 C14 1.3(3) . ?
C17 C16 1.3(3) . ?
C12 N5 1.4(3) . ?
C12 C13 1.4(3) . ?
C27 C26 1.4(3) . ?
C7 C6 1.3(3) . ?
C26 C25 1.4(3) . ?
C28 C29 1.3(3) . ?
C4 C5 1.4(3) . ?
C16 C15 1.4(3) . ?
N5 C14 1.28(14) . ?
C31 C30 1.4(3) . ?
C24 C25 1.4(3) . ?
C29 C30 1.4(3) . ?
C6 C5 1.4(3) . ?
C9 C8 1.3(3) . ?
C13 C8 1.3(3) . ?
